data_2237106
loop_
_publ_author_name
'Rybakov, Victor B.'
'Shishkina, Svitlana V.'
'Ukrainets, Igor V.'
'Golik, Nikolai Yu.'
'Chernenok, Igor N.'

_publ_section_title
;
 6-Ethoxycarbonyl-5,7-dihydroxy-2,3-dihydro-1<i>H</i>-pyrido[3,2,1-<i>ij</i>]quinolinium
 tribromide
;
_journal_coeditor_code AA2080
_journal_issue 1
_journal_name_full 'Acta Crystallographica Section E'
_journal_page_first o82
_journal_paper_doi 10.1107/S1600536812049276
_journal_volume 69
_journal_year 2013
_chemical_formula_iupac 'C15 H16 N O4 + , Br3 -'
_chemical_formula_moiety 'C15 H16 N O4 +, Br3 -'
_chemical_formula_sum 'C15 H16 Br3 N O4'
_chemical_formula_weight 513.99
_chemical_melting_point_gt 360
_chemical_melting_point_lt 362
_chemical_name_systematic
;
6-Ethoxycarbonyl-5,7-dihydroxy-2,3-dihydro-1<i>H</i>-
pyrido[3,2,1-<i>ij</i>]quinolinium tribromide
;
_space_group_IT_number 2
_symmetry_cell_setting triclinic
_symmetry_space_group_name_Hall '-P 1'
_symmetry_space_group_name_H-M 'P -1'
_atom_sites_solution_hydrogens difmap
_atom_sites_solution_primary direct
_atom_sites_solution_secondary difmap
_audit_creation_method SHELXL97
_cell_angle_alpha 102.355(9)
_cell_angle_beta 98.777(9)
_cell_angle_gamma 98.093(9)
_cell_formula_units_Z 2
_cell_length_a 7.6491(8)
_cell_length_b 9.1729(10)
_cell_length_c 13.3722(14)
_cell_measurement_reflns_used 1363
_cell_measurement_temperature 295(2)
_cell_measurement_theta_max 32.04
_cell_measurement_theta_min 3.10
_cell_volume 891.05(17)
_computing_cell_refinement 'CrysAlis RED (Agilent, 2011)'
_computing_data_collection 'CrysAlis CCD (Agilent, 2011)'
_computing_data_reduction 'CrysAlis RED (Agilent, 2011)'
_computing_molecular_graphics 'ORTEP-3 (Farrugia, 1997)'
_computing_publication_material 'SHELXTL (Sheldrick, 2008)'
_computing_structure_refinement 'SHELXTL (Sheldrick, 2008)'
_computing_structure_solution 'SHELXTL (Sheldrick, 2008)'
_diffrn_ambient_temperature 295(2)
_diffrn_detector_area_resol_mean 16.1827
_diffrn_measured_fraction_theta_full 0.982
_diffrn_measured_fraction_theta_max 0.982
_diffrn_measurement_device_type 'Agilent Xcalibur-3 CCD'
_diffrn_measurement_method \w
_diffrn_radiation_monochromator graphite
_diffrn_radiation_source 'Enhance (Mo) X-Ray Source'
_diffrn_radiation_type 'Mo K\a'
_diffrn_radiation_wavelength 0.71073
_diffrn_reflns_av_R_equivalents 0.0338
_diffrn_reflns_av_sigmaI/netI 0.0671
_diffrn_reflns_limit_h_max 10
_diffrn_reflns_limit_h_min -10
_diffrn_reflns_limit_k_max 12
_diffrn_reflns_limit_k_min -12
_diffrn_reflns_limit_l_max 18
_diffrn_reflns_limit_l_min -18
_diffrn_reflns_number 10147
_diffrn_reflns_theta_full 29.99
_diffrn_reflns_theta_max 29.99
_diffrn_reflns_theta_min 3.10
_exptl_absorpt_coefficient_mu 6.808
_exptl_absorpt_correction_T_max 0.7271
_exptl_absorpt_correction_T_min 0.3429
_exptl_absorpt_correction_type multi-scan
_exptl_absorpt_process_details '(CrysAlis RED; Agilent, 2011)'
_exptl_crystal_colour 'light yellow'
_exptl_crystal_density_diffrn 1.916
_exptl_crystal_density_method 'not measured'
_exptl_crystal_description rod
_exptl_crystal_F_000 500
_exptl_crystal_size_max 0.20
_exptl_crystal_size_mid 0.05
_exptl_crystal_size_min 0.05
_refine_diff_density_max 1.018
_refine_diff_density_min -0.736
_refine_ls_extinction_method none
_refine_ls_goodness_of_fit_ref 0.895
_refine_ls_hydrogen_treatment constr
_refine_ls_matrix_type full
_refine_ls_number_parameters 224
_refine_ls_number_reflns 5106
_refine_ls_number_restraints 5
_refine_ls_restrained_S_all 0.895
_refine_ls_R_factor_all 0.1900
_refine_ls_R_factor_gt 0.0676
_refine_ls_shift/su_max 0.000
_refine_ls_shift/su_mean 0.000
_refine_ls_structure_factor_coef Fsqd
_refine_ls_weighting_details 'calc w = 1/[\s^2^(Fo^2^)+(0.1080P)^2^] where P=(Fo^2^+2Fc^2^)/3'
_refine_ls_weighting_scheme calc
_refine_ls_wR_factor_gt 0.1749
_refine_ls_wR_factor_ref 0.2171
_reflns_number_gt 1855
_reflns_number_total 5106
_reflns_threshold_expression I>2\s(I)
_cod_data_source_file aa2080.cif
_cod_data_source_block I
_cod_original_cell_volume 891.06(17)
_cod_database_code 2237106
_cod_database_fobs_code 2237106

loop_
_symmetry_equiv_pos_as_xyz
'x, y, z'
'-x, -y, -z'

loop_
_atom_site_type_symbol
_atom_site_label
_atom_site_fract_x
_atom_site_fract_y
_atom_site_fract_z
_atom_site_U_iso_or_equiv
_atom_site_adp_type
_atom_site_calc_flag
_atom_site_refinement_flags
_atom_site_occupancy
_atom_site_symmetry_multiplicity
_atom_site_disorder_assembly
_atom_site_disorder_group
Br Br1 0.5000 0.5000 0.5000 0.0803(3) Uani d S 1 2 . .
Br Br2 0.56781(11) 0.74499(9) 0.44305(6) 0.1062(4) Uani d . 1 1 . .
Br Br3 0.0000 0.0000 0.0000 0.1391(6) Uani d S 1 2 . .
Br Br4 0.06301(17) -0.24813(17) 0.03287(9) 0.1666(6) Uani d . 1 1 . .
N N1 0.1821(7) 0.3314(6) 0.2533(4) 0.0753(14) Uani d . 1 1 A .
O O1 0.4153(7) 0.3418(7) 0.1698(5) 0.1109(17) Uani d . 1 1 . .
H H1 0.4995 0.2986 0.1580 0.166 Uiso calc R 1 1 . .
O O2 0.2437(8) -0.0849(6) 0.3048(4) 0.0989(14) Uani d . 1 1 . .
H H2 0.3201 -0.1217 0.2760 0.148 Uiso calc R 1 1 . .
O O3 0.5774(8) 0.1288(8) 0.1341(4) 0.131(2) Uani d . 1 1 . .
O O4 0.5025(7) -0.0768(7) 0.1961(4) 0.1052(16) Uani d . 1 1 . .
C C1 0.0665(9) 0.2577(8) 0.3053(4) 0.0726(17) Uani d . 1 1 . .
C C2 -0.0723(9) 0.3279(8) 0.3413(6) 0.0848(19) Uani d . 1 1 A .
C C3 -0.1792(11) 0.2510(11) 0.3935(6) 0.108(2) Uani d . 1 1 . .
H H3 -0.2679 0.2972 0.4209 0.129 Uiso calc R 1 1 . .
C C4 -0.1624(11) 0.1110(10) 0.4074(6) 0.095(2) Uani d . 1 1 . .
H H4 -0.2438 0.0610 0.4394 0.114 Uiso calc R 1 1 . .
C C5 -0.0296(10) 0.0449(8) 0.3754(5) 0.0853(19) Uani d . 1 1 . .
H H5 -0.0136 -0.0483 0.3888 0.102 Uiso calc R 1 1 . .
C C6 0.0867(9) 0.1169(8) 0.3211(4) 0.0747(17) Uani d . 1 1 . .
C C7 0.2325(9) 0.0461(8) 0.2845(5) 0.0774(17) Uani d . 1 1 . .
C C8 0.3425(9) 0.1203(8) 0.2317(5) 0.0772(17) Uani d . 1 1 . .
C C9 0.3130(10) 0.2649(9) 0.2176(5) 0.085(2) Uani d . 1 1 . .
C C10 0.1679(10) 0.4818(9) 0.2325(7) 0.110(3) Uani d D 1 1 . .
H H10A 0.1998 0.4849 0.1654 0.132 Uiso calc PR 0.56(2) 1 A 1
H H10B 0.2520 0.5597 0.2855 0.132 Uiso calc PR 0.56(2) 1 A 1
H H10C 0.1017 0.4691 0.1624 0.132 Uiso calc PR 0.44(2) 1 A 2
H H10D 0.2871 0.5389 0.2378 0.132 Uiso calc PR 0.44(2) 1 A 2
C C11A -0.0241(14) 0.515(2) 0.2325(11) 0.113(7) Uani d PD 0.56(2) 1 A 1
H H11A -0.0223 0.6214 0.2353 0.136 Uiso calc PR 0.56(2) 1 A 1
H H11B -0.1011 0.4569 0.1675 0.136 Uiso calc PR 0.56(2) 1 A 1
C C11B 0.0704(18) 0.5691(14) 0.3120(14) 0.117(9) Uani d PD 0.44(2) 1 A 2
H H11C 0.1506 0.6019 0.3793 0.141 Uiso calc PR 0.44(2) 1 A 2
H H11D 0.0431 0.6591 0.2904 0.141 Uiso calc PR 0.44(2) 1 A 2
C C12 -0.1052(12) 0.4752(10) 0.3240(7) 0.126(3) Uani d D 1 1 . .
H H12A -0.0535 0.5536 0.3869 0.151 Uiso calc PR 0.56(2) 1 A 1
H H12B -0.2338 0.4734 0.3099 0.151 Uiso calc PR 0.56(2) 1 A 1
H H12C -0.1499 0.5296 0.3825 0.151 Uiso calc PR 0.44(2) 1 A 2
H H12D -0.1956 0.4597 0.2615 0.151 Uiso calc PR 0.44(2) 1 A 2
C C13 0.4866(11) 0.0567(11) 0.1831(5) 0.092(2) Uani d . 1 1 . .
C C14 0.6366(11) -0.1428(11) 0.1409(8) 0.140(4) Uani d D 1 1 . .
H H14A 0.7564 -0.1079 0.1829 0.167 Uiso calc R 1 1 . .
H H14B 0.6352 -0.1137 0.0752 0.167 Uiso calc R 1 1 . .
C C15 0.5833(15) -0.3161(11) 0.1218(10) 0.173(5) Uani d D 1 1 . .
H H15A 0.6558 -0.3649 0.0772 0.260 Uiso calc R 1 1 . .
H H15B 0.4588 -0.3470 0.0893 0.260 Uiso calc R 1 1 . .
H H15C 0.6020 -0.3444 0.1872 0.260 Uiso calc R 1 1 . .

loop_
_atom_site_aniso_label
_atom_site_aniso_U_11
_atom_site_aniso_U_22
_atom_site_aniso_U_33
_atom_site_aniso_U_12
_atom_site_aniso_U_13
_atom_site_aniso_U_23
Br1 0.0730(5) 0.0913(7) 0.0716(5) 0.0189(5) 0.0020(4) 0.0143(5)
Br2 0.1086(6) 0.0994(7) 0.1052(6) 0.0040(5) 0.0010(4) 0.0359(5)
Br3 0.0870(7) 0.2340(17) 0.0652(6) -0.0272(9) -0.0029(5) 0.0175(7)
Br4 0.1423(10) 0.2122(13) 0.1221(8) -0.0008(9) 0.0014(6) 0.0283(8)
N1 0.071(3) 0.071(4) 0.077(3) -0.003(3) 0.004(3) 0.019(3)
O1 0.098(4) 0.133(5) 0.108(4) -0.009(3) 0.022(3) 0.061(4)
O2 0.112(4) 0.082(3) 0.116(4) 0.034(3) 0.040(3) 0.028(3)
O3 0.107(4) 0.179(6) 0.104(4) -0.004(4) 0.050(3) 0.027(4)
O4 0.083(3) 0.110(4) 0.114(4) 0.011(3) 0.031(3) 0.002(3)
C1 0.076(4) 0.076(4) 0.055(3) -0.003(3) -0.006(3) 0.017(3)
C2 0.084(4) 0.082(5) 0.099(5) 0.026(4) 0.020(4) 0.034(4)
C3 0.095(5) 0.125(7) 0.103(5) 0.021(5) 0.035(4) 0.016(5)
C4 0.096(5) 0.104(6) 0.095(5) 0.029(5) 0.040(4) 0.024(4)
C5 0.097(5) 0.083(5) 0.081(4) 0.009(4) 0.023(4) 0.030(4)
C6 0.086(4) 0.080(5) 0.052(3) 0.007(4) -0.002(3) 0.019(3)
C7 0.080(4) 0.076(5) 0.069(4) 0.007(4) 0.008(3) 0.012(3)
C8 0.076(4) 0.084(5) 0.062(3) 0.002(4) 0.006(3) 0.010(3)
C9 0.085(5) 0.096(6) 0.059(3) -0.017(4) -0.002(3) 0.019(4)
C10 0.113(6) 0.086(6) 0.113(6) -0.014(5) -0.012(5) 0.027(5)
C11A 0.115(13) 0.103(12) 0.127(14) 0.022(10) 0.004(10) 0.052(11)
C11B 0.111(16) 0.081(14) 0.17(2) 0.015(11) 0.018(16) 0.060(14)
C12 0.141(8) 0.099(6) 0.146(8) 0.029(6) 0.034(6) 0.038(6)
C13 0.092(5) 0.102(6) 0.072(4) 0.014(5) 0.008(4) 0.009(4)
C14 0.097(6) 0.154(10) 0.151(8) 0.033(6) 0.043(6) -0.019(7)
C15 0.176(11) 0.169(12) 0.232(13) 0.074(10) 0.106(10) 0.096(11)

loop_
_atom_type_symbol
_atom_type_description
_atom_type_scat_dispersion_real
_atom_type_scat_dispersion_imag
_atom_type_scat_source
C C 0.0033 0.0016 'International Tables Vol C Tables 4.2.6.8 and 6.1.1.4'
H H 0.0000 0.0000 'International Tables Vol C Tables 4.2.6.8 and 6.1.1.4'
N N 0.0061 0.0033 'International Tables Vol C Tables 4.2.6.8 and 6.1.1.4'
O O 0.0106 0.0060 'International Tables Vol C Tables 4.2.6.8 and 6.1.1.4'
Br Br -0.2901 2.4595 'International Tables Vol C Tables 4.2.6.8 and 6.1.1.4'

loop_
_geom_angle_atom_site_label_1
_geom_angle_atom_site_label_2
_geom_angle_atom_site_label_3
_geom_angle_site_symmetry_1
_geom_angle
Br2 Br1 Br2 2_666 180.0
Br4 Br3 Br4 2 180.00(8)
C9 N1 C1 . 120.0(6)
C9 N1 C10 . 116.4(6)
C1 N1 C10 . 123.6(6)
C9 O1 H1 . 109.5
C7 O2 H2 . 109.5
C13 O4 C14 . 112.8(7)
C6 C1 N1 . 120.4(6)
C6 C1 C2 . 120.1(6)
N1 C1 C2 . 119.5(6)
C3 C2 C1 . 116.7(7)
C3 C2 C12 . 120.4(8)
C1 C2 C12 . 122.9(6)
C4 C3 C2 . 123.5(8)
C4 C3 H3 . 118.3
C2 C3 H3 . 118.3
C5 C4 C3 . 120.2(7)
C5 C4 H4 . 119.9
C3 C4 H4 . 119.9
C4 C5 C6 . 119.7(7)
C4 C5 H5 . 120.1
C6 C5 H5 . 120.1
C1 C6 C5 . 119.7(7)
C1 C6 C7 . 119.5(6)
C5 C6 C7 . 120.7(7)
O2 C7 C8 . 126.0(7)
O2 C7 C6 . 115.3(6)
C8 C7 C6 . 118.7(7)
C7 C8 C9 . 118.7(7)
C7 C8 C13 . 124.5(7)
C9 C8 C13 . 116.7(7)
O1 C9 N1 . 116.0(7)
O1 C9 C8 . 121.3(8)
N1 C9 C8 . 122.6(6)
N1 C10 C11A . 111.1(8)
N1 C10 C11B . 109.7(9)
N1 C10 H10A . 109.4
C11A C10 H10A . 109.4
C11B C10 H10A . 139.2
N1 C10 H10B . 109.4
C11A C10 H10B . 109.4
C11B C10 H10B . 68.8
H10A C10 H10B . 108.0
N1 C10 H10C . 109.7
C11A C10 H10C . 68.1
C11B C10 H10C . 109.7
H10B C10 H10C . 138.4
N1 C10 H10D . 109.7
C11A C10 H10D . 137.5
C11B C10 H10D . 109.7
H10A C10 H10D . 66.6
H10C C10 H10D . 108.2
C12 C11A C10 . 113.6(7)
C12 C11A H11A . 108.9
C10 C11A H11A . 108.9
C12 C11A H11B . 108.9
C10 C11A H11B . 108.9
H11A C11A H11B . 107.7
C12 C11B C10 . 113.6(7)
C12 C11B H11C . 108.9
C10 C11B H11C . 108.9
C12 C11B H11D . 108.9
C10 C11B H11D . 108.9
H11C C11B H11D . 107.7
C2 C12 C11A . 112.3(9)
C2 C12 C11B . 109.9(10)
C2 C12 H12A . 109.1
C11A C12 H12A . 109.1
C11B C12 H12A . 68.9
C2 C12 H12B . 109.1
C11A C12 H12B . 109.1
C11B C12 H12B . 139.4
H12A C12 H12B . 107.9
C2 C12 H12C . 109.7
C11A C12 H12C . 136.4
C11B C12 H12C . 109.7
H12B C12 H12C . 66.2
C2 C12 H12D . 109.7
C11A C12 H12D . 67.7
C11B C12 H12D . 109.7
H12A C12 H12D . 138.7
H12B C12 H12D . 45.0
H12C C12 H12D . 108.2
O3 C13 O4 . 125.5(8)
O3 C13 C8 . 120.9(9)
O4 C13 C8 . 113.6(7)
O4 C14 C15 . 106.3(8)
O4 C14 H14A . 110.5
C15 C14 H14A . 110.5
O4 C14 H14B . 110.5
C15 C14 H14B . 110.5
H14A C14 H14B . 108.7
C14 C15 H15A . 109.5
C14 C15 H15B . 109.5
H15A C15 H15B . 109.5
C14 C15 H15C . 109.5
H15A C15 H15C . 109.5
H15B C15 H15C . 109.5

loop_
_geom_bond_atom_site_label_1
_geom_bond_atom_site_label_2
_geom_bond_site_symmetry_2
_geom_bond_distance
Br1 Br2 2_666 2.5346(8)
Br1 Br2 . 2.5346(8)
Br3 Br4 2 2.5057(16)
Br3 Br4 . 2.5057(16)
N1 C9 . 1.340(9)
N1 C1 . 1.394(8)
N1 C10 . 1.479(9)
O1 C9 . 1.307(8)
O1 H1 . 0.8200
O2 C7 . 1.299(8)
O2 H2 . 0.8200
O3 C13 . 1.243(10)
O4 C13 . 1.292(9)
O4 C14 . 1.476(9)
C1 C6 . 1.378(9)
C1 C2 . 1.411(10)
C2 C3 . 1.370(10)
C2 C12 . 1.467(11)
C3 C4 . 1.358(10)
C3 H3 . 0.9300
C4 C5 . 1.334(10)
C4 H4 . 0.9300
C5 C6 . 1.411(9)
C5 H5 . 0.9300
C6 C7 . 1.462(10)
C7 C8 . 1.376(9)
C8 C9 . 1.423(10)
C8 C13 . 1.489(11)
C10 C11A . 1.5398(10)
C10 C11B . 1.5398(10)
C10 H10A . 0.9700
C10 H10B . 0.9700
C10 H10C . 0.9700
C10 H10D . 0.9700
C11A C12 . 1.5396(10)
C11A H11A . 0.9700
C11A H11B . 0.9700
C11B C12 . 1.5397(10)
C11B H11C . 0.9700
C11B H11D . 0.9700
C12 H12A . 0.9700
C12 H12B . 0.9700
C12 H12C . 0.9700
C12 H12D . 0.9700
C14 C15 . 1.5395(10)
C14 H14A . 0.9700
C14 H14B . 0.9700
C15 H15A . 0.9600
C15 H15B . 0.9600
C15 H15C . 0.9600

loop_
_geom_hbond_atom_site_label_D
_geom_hbond_atom_site_label_H
_geom_hbond_atom_site_label_A
_geom_hbond_site_symmetry_A
_geom_hbond_distance_DH
_geom_hbond_distance_HA
_geom_hbond_distance_DA
_geom_hbond_angle_DHA
_geom_hbond_publ_flag
O2 H2 O4 . 0.82 1.93 2.631(7) 142.3 yes
O1 H1 O3 . 0.82 1.73 2.459(10) 147.1 yes
C3 H3 Br1 1_455 0.93 2.90 3.810(9) 167.6 yes
C4 H4 Br2 1_445 0.93 3.06 3.846(9) 142.7 yes
C10 H10B Br2 . 0.97 2.99 3.936(8) 166.4 yes
C10 H10C Br4 2 0.97 2.92 3.752(8) 144.4 yes
C11A H11B Br4 2 0.97 3.02 3.797(17) 137.8 yes

loop_
_geom_torsion_atom_site_label_1
_geom_torsion_atom_site_label_2
_geom_torsion_atom_site_label_3
_geom_torsion_atom_site_label_4
_geom_torsion
C9 N1 C1 C6 0.6(8)
C10 N1 C1 C6 179.4(5)
C9 N1 C1 C2 -179.1(6)
C10 N1 C1 C2 -0.3(9)
C6 C1 C2 C3 1.5(9)
N1 C1 C2 C3 -178.8(6)
C6 C1 C2 C12 -177.9(7)
N1 C1 C2 C12 1.8(10)
C1 C2 C3 C4 -3.0(12)
C12 C2 C3 C4 176.4(7)
C2 C3 C4 C5 4.4(13)
C3 C4 C5 C6 -4.0(11)
N1 C1 C6 C5 178.9(5)
C2 C1 C6 C5 -1.4(9)
N1 C1 C6 C7 1.0(8)
C2 C1 C6 C7 -179.3(6)
C4 C5 C6 C1 2.6(10)
C4 C5 C6 C7 -179.5(7)
C1 C6 C7 O2 178.5(5)
C5 C6 C7 O2 0.6(9)
C1 C6 C7 C8 -2.2(8)
C5 C6 C7 C8 179.9(6)
O2 C7 C8 C9 -179.0(6)
C6 C7 C8 C9 1.8(9)
O2 C7 C8 C13 4.1(11)
C6 C7 C8 C13 -175.1(6)
C1 N1 C9 O1 180.0(5)
C10 N1 C9 O1 1.1(8)
C1 N1 C9 C8 -1.0(8)
C10 N1 C9 C8 -179.9(6)
C7 C8 C9 O1 178.7(6)
C13 C8 C9 O1 -4.2(9)
C7 C8 C9 N1 -0.2(9)
C13 C8 C9 N1 176.9(6)
C9 N1 C10 C11A 155.4(8)
C1 N1 C10 C11A -23.5(10)
C9 N1 C10 C11B -157.4(8)
C1 N1 C10 C11B 23.7(10)
N1 C10 C11A C12 45.2(15)
C11B C10 C11A C12 -51.8(8)
N1 C10 C11B C12 -48.6(16)
C11A C10 C11B C12 51.8(8)
C3 C2 C12 C11A -158.5(10)
C1 C2 C12 C11A 20.9(12)
C3 C2 C12 C11B 154.1(9)
C1 C2 C12 C11B -26.5(11)
C10 C11A C12 C2 -44.3(16)
C10 C11A C12 C11B 51.8(8)
C10 C11B C12 C2 50.2(17)
C10 C11B C12 C11A -51.8(8)
C14 O4 C13 O3 -3.2(11)
C14 O4 C13 C8 175.7(6)
C7 C8 C13 O3 178.0(7)
C9 C8 C13 O3 1.0(10)
C7 C8 C13 O4 -1.0(10)
C9 C8 C13 O4 -177.9(6)
C13 O4 C14 C15 -155.4(8)
